data_7207155
loop_
_publ_author_name
'Gao, Ming-Juan'
'Yang, Ping'
'Cai, Bin'
'Dai, Jing-Wei'
'Wu, Jian-Zhong'
'Yu, Ying'

_publ_section_title
;
 Spontaneous resolution of lanthanide coordination polymers with
 2-hydroxypyrimidine-4,6-dicarboxylic acid
;
_journal_issue 4
_journal_name_full CrystEngComm
_journal_page_first 1264
_journal_paper_doi 10.1039/c1ce06090b
_journal_volume 14
_journal_year 2012
_chemical_formula_moiety 'C6 H5 Eu N2 O7, 1.07(H2 O), 0.34(O), 0.68(H)'
_chemical_formula_sum 'C6 H7.83 Eu N2 O8.41'
_chemical_formula_weight 394.56
_chemical_name_systematic
;
?
;
_space_group_IT_number 155
_symmetry_cell_setting trigonal
_symmetry_space_group_name_Hall 'R 3 2"'
_symmetry_space_group_name_H-M 'R 3 2 :H'
_atom_sites_solution_hydrogens geom
_atom_sites_solution_primary direct
_atom_sites_solution_secondary difmap
_audit_creation_method SHELXL-97
_cell_angle_alpha 90.00
_cell_angle_beta 90.00
_cell_angle_gamma 120.00
_cell_formula_units_Z 9
_cell_length_a 12.472(2)
_cell_length_b 12.472(2)
_cell_length_c 19.703(3)
_cell_measurement_reflns_used 4059
_cell_measurement_temperature 296(2)
_cell_measurement_theta_max 28.01
_cell_measurement_theta_min 2.80
_cell_volume 2654.2(7)
_computing_cell_refinement 'APEX2 (Bruker, 2004)'
_computing_data_collection 'APEX2 (Bruker, 2004)'
_computing_data_reduction 'APEX2 (Bruker, 2004)'
_computing_molecular_graphics 'ORTEP-3 (Farrugia, 1997)'
_computing_publication_material 'PLATON (Spek, 2009)'
_computing_structure_refinement 'SHELXL-97 (Sheldrick, 2008)'
_computing_structure_solution 'SHELXS-97 (Sheldrick, 2008)'
_diffrn_ambient_temperature 296(2)
_diffrn_measured_fraction_theta_full 1.000
_diffrn_measured_fraction_theta_max 1.000
_diffrn_radiation_monochromator graphite
_diffrn_radiation_source 'fine-focus sealed tube'
_diffrn_radiation_type MoK\a
_diffrn_radiation_wavelength 0.71073
_diffrn_reflns_av_R_equivalents 0.0224
_diffrn_reflns_av_sigmaI/netI 0.0218
_diffrn_reflns_limit_h_max 14
_diffrn_reflns_limit_h_min -15
_diffrn_reflns_limit_k_max 15
_diffrn_reflns_limit_k_min -12
_diffrn_reflns_limit_l_max 24
_diffrn_reflns_limit_l_min -22
_diffrn_reflns_number 4888
_diffrn_reflns_theta_full 25.95
_diffrn_reflns_theta_max 25.95
_diffrn_reflns_theta_min 2.15
_exptl_absorpt_coefficient_mu 5.353
_exptl_absorpt_correction_T_max 0.807
_exptl_absorpt_correction_T_min 0.349
_exptl_absorpt_correction_type multi-scan
_exptl_absorpt_process_details 'SADABS (Bruker, 2002)'
_exptl_crystal_colour yellow
_exptl_crystal_density_diffrn 2.222
_exptl_crystal_density_method 'not measured'
_exptl_crystal_description block
_exptl_crystal_F_000 1693.1
_exptl_crystal_size_max 0.25
_exptl_crystal_size_mid 0.17
_exptl_crystal_size_min 0.04
_refine_diff_density_max 0.601
_refine_diff_density_min -0.558
_refine_diff_density_rms 0.072
_refine_ls_abs_structure_details 'Flack H D (1983), Acta Cryst. A39, 876-881'
_refine_ls_abs_structure_Flack -0.011(14)
_refine_ls_extinction_method none
_refine_ls_goodness_of_fit_ref 1.040
_refine_ls_hydrogen_treatment constr
_refine_ls_matrix_type full
_refine_ls_number_parameters 89
_refine_ls_number_reflns 1168
_refine_ls_number_restraints 0
_refine_ls_restrained_S_all 1.040
_refine_ls_R_factor_all 0.0137
_refine_ls_R_factor_gt 0.0135
_refine_ls_shift/su_max 0.000
_refine_ls_shift/su_mean 0.000
_refine_ls_structure_factor_coef Fsqd
_refine_ls_weighting_details 'calc w=1/[\s^2^(Fo^2^)+(0.0188P)^2^+0.0000P] where P=(Fo^2^+2Fc^2^)/3'
_refine_ls_weighting_scheme calc
_refine_ls_wR_factor_gt 0.0329
_refine_ls_wR_factor_ref 0.0330
_reflns_number_gt 1157
_reflns_number_total 1168
_reflns_threshold_expression >2sigma(I)
_cod_data_source_file c1ce06090b.txt
_cod_data_source_block 1
_cod_original_sg_symbol_H-M 'R 3 2'
_cod_database_code 7207155

loop_
_symmetry_equiv_pos_as_xyz
'x, y, z'
'-y, x-y, z'
'-x+y, -x, z'
'y, x, -z'
'x-y, -y, -z'
'-x, -x+y, -z'
'x+2/3, y+1/3, z+1/3'
'-y+2/3, x-y+1/3, z+1/3'
'-x+y+2/3, -x+1/3, z+1/3'
'y+2/3, x+1/3, -z+1/3'
'x-y+2/3, -y+1/3, -z+1/3'
'-x+2/3, -x+y+1/3, -z+1/3'
'x+1/3, y+2/3, z+2/3'
'-y+1/3, x-y+2/3, z+2/3'
'-x+y+1/3, -x+2/3, z+2/3'
'y+1/3, x+2/3, -z+2/3'
'x-y+1/3, -y+2/3, -z+2/3'
'-x+1/3, -x+y+2/3, -z+2/3'

loop_
_atom_site_label
_atom_site_type_symbol
_atom_site_fract_x
_atom_site_fract_y
_atom_site_fract_z
_atom_site_U_iso_or_equiv
_atom_site_adp_type
_atom_site_occupancy
_atom_site_symmetry_multiplicity
_atom_site_calc_flag
_atom_site_refinement_flags
C1 C 0.1120(4) 0.2251(3) 0.22135(13) 0.0237(7) Uani 1 1 d .
C2 C 0.0825(3) 0.2813(3) 0.28109(18) 0.0222(9) Uani 1 1 d .
C3 C 0.1672(4) 0.3333 0.3333 0.0299(13) Uani 1 2 d S
H3 H 0.2417 0.3333 0.3333 0.036 Uiso 1 2 calc SR
C4 C -0.0517(4) 0.3333 0.3333 0.0185(10) Uani 1 2 d S
Eu1 Eu 0.3333 0.155012(18) 0.1667 0.01057(7) Uani 1 2 d S
N1 N -0.0244(2) 0.2802(3) 0.27952(12) 0.0177(6) Uani 1 1 d .
O1 O 0.2038(3) 0.2115(3) 0.22614(12) 0.0366(7) Uani 1 1 d .
O2 O 0.0425(2) 0.1979(3) 0.17038(11) 0.0337(7) Uani 1 1 d .
O3 O -0.1523(3) 0.3333 0.3333 0.0240(8) Uani 1 2 d S
O1W O 0.2048(2) 0.1739(2) 0.08361(11) 0.0234(5) Uani 1 1 d .
H1W H 0.1324 0.1599 0.0889 0.035 Uiso 1 1 d R
H2W H 0.2004 0.1406 0.0465 0.035 Uiso 1 1 d R
O2W O 0.2582(10) 0.4541(10) 0.0998(7) 0.209(10) Uani 0.537(16) 1 d P
H3W H 0.2168 0.3771 0.1097 0.313 Uiso 0.537(16) 1 d PR
H4W H 0.2557 0.4947 0.1320 0.313 Uiso 0.537(16) 1 d PR
O3W O 0.3333 0.6667 0.0213(8) 0.130(8) Uani 0.510(18) 3 d SP
H5W H 0.3509 0.6155 0.0404 0.194 Uiso 0.170(6) 1 d PR
H6W H 0.3939 0.7395 0.0132 0.194 Uiso 0.170(6) 1 d PR

loop_
_atom_site_aniso_label
_atom_site_aniso_U_11
_atom_site_aniso_U_22
_atom_site_aniso_U_33
_atom_site_aniso_U_23
_atom_site_aniso_U_13
_atom_site_aniso_U_12
C1 0.0201(18) 0.036(2) 0.0209(13) -0.0108(13) -0.0037(16) 0.0182(17)
C2 0.0237(17) 0.033(3) 0.0188(18) -0.0075(13) -0.0028(13) 0.0209(16)
C3 0.0204(16) 0.055(4) 0.026(2) -0.0197(19) -0.0098(9) 0.028(2)
C4 0.019(2) 0.023(2) 0.015(2) -0.0045(17) -0.0022(8) 0.0114(11)
Eu1 0.00946(12) 0.01132(9) 0.01032(10) -0.00007(4) -0.00013(7) 0.00473(6)
N1 0.0141(13) 0.0265(15) 0.0155(12) -0.0075(11) -0.0048(10) 0.0125(12)
O1 0.0317(15) 0.069(2) 0.0278(13) -0.0221(13) -0.0101(12) 0.0396(16)
O2 0.0245(13) 0.066(2) 0.0236(13) -0.0228(13) -0.0118(10) 0.0319(14)
O3 0.0168(13) 0.037(2) 0.0249(17) -0.0163(15) -0.0081(8) 0.0186(10)
O1W 0.0237(13) 0.0358(14) 0.0177(11) -0.0052(10) -0.0053(9) 0.0200(11)
O2W 0.107(11) 0.124(10) 0.34(2) 0.100(11) 0.011(11) 0.016(8)
O3W 0.108(9) 0.108(9) 0.173(17) 0.000 0.000 0.054(5)

loop_
_atom_type_symbol
_atom_type_description
_atom_type_scat_dispersion_real
_atom_type_scat_dispersion_imag
_atom_type_scat_source
C C 0.0033 0.0016 'International Tables Vol C Tables 4.2.6.8 and 6.1.1.4'
H H 0.0000 0.0000 'International Tables Vol C Tables 4.2.6.8 and 6.1.1.4'
N N 0.0061 0.0033 'International Tables Vol C Tables 4.2.6.8 and 6.1.1.4'
O O 0.0106 0.0060 'International Tables Vol C Tables 4.2.6.8 and 6.1.1.4'
Eu Eu -0.1578 3.6682 'International Tables Vol C Tables 4.2.6.8 and 6.1.1.4'

loop_
_geom_angle_atom_site_label_1
_geom_angle_atom_site_label_2
_geom_angle_atom_site_label_3
_geom_angle
_geom_angle_site_symmetry_1
_geom_angle_site_symmetry_3
O1 C1 O2 125.6(3) . .
O1 C1 C2 117.4(3) . .
O2 C1 C2 117.0(3) . .
O1 C1 Eu1 158.2(2) . 2
O2 C1 Eu1 35.29(16) . 2
C2 C1 Eu1 82.9(2) . 2
N1 C2 C3 123.4(3) . .
N1 C2 C1 117.0(3) . .
C3 C2 C1 119.6(3) . .
C2 C3 C2 116.1(5) 17 .
C2 C3 H3 122.0 17 .
C2 C3 H3 122.0 . .
O3 C4 N1 119.2(2) . 17
O3 C4 N1 119.2(2) . .
N1 C4 N1 121.7(4) 17 .
O2 Eu1 O2 109.69(14) 11 3
O2 Eu1 O1 149.89(7) 11 .
O2 Eu1 O1 82.51(10) 3 .
O2 Eu1 O1 82.51(10) 11 12
O2 Eu1 O1 149.89(7) 3 12
O1 Eu1 O1 100.72(16) . 12
O2 Eu1 O1W 134.84(8) 11 .
O2 Eu1 O1W 78.23(8) 3 .
O1 Eu1 O1W 73.62(8) . .
O1 Eu1 O1W 74.15(8) 12 .
O2 Eu1 O1W 78.23(8) 11 12
O2 Eu1 O1W 134.84(8) 3 12
O1 Eu1 O1W 74.15(8) . 12
O1 Eu1 O1W 73.62(8) 12 12
O1W Eu1 O1W 128.42(11) . 12
O2 Eu1 N1 64.34(7) 11 11
O2 Eu1 N1 78.95(9) 3 11
O1 Eu1 N1 145.69(8) . 11
O1 Eu1 N1 82.31(9) 12 11
O1W Eu1 N1 74.48(8) . 11
O1W Eu1 N1 137.70(8) 12 11
O2 Eu1 N1 78.95(9) 11 3
O2 Eu1 N1 64.34(7) 3 3
O1 Eu1 N1 82.31(9) . 3
O1 Eu1 N1 145.69(8) 12 3
O1W Eu1 N1 137.70(8) . 3
O1W Eu1 N1 74.48(8) 12 3
N1 Eu1 N1 114.29(11) 11 3
O2 Eu1 C1 17.99(7) 11 11
O2 Eu1 C1 105.10(9) 3 11
O1 Eu1 C1 167.47(8) . 11
O1 Eu1 C1 77.82(9) 12 11
O1W Eu1 C1 117.31(7) . 11
O1W Eu1 C1 93.61(8) 12 11
N1 Eu1 C1 46.79(7) 11 11
N1 Eu1 C1 91.95(8) 3 11
O2 Eu1 C1 105.10(9) 11 3
O2 Eu1 C1 17.99(7) 3 3
O1 Eu1 C1 77.82(9) . 3
O1 Eu1 C1 167.47(8) 12 3
O1W Eu1 C1 93.61(8) . 3
O1W Eu1 C1 117.31(7) 12 3
N1 Eu1 C1 91.95(8) 11 3
N1 Eu1 C1 46.79(7) 3 3
C1 Eu1 C1 106.30(11) 11 3
C2 N1 C4 117.7(3) . .
C2 N1 Eu1 113.24(19) . 2
C4 N1 Eu1 129.0(2) . 2
C1 O1 Eu1 144.6(2) . .
C1 O2 Eu1 126.7(2) . 2
Eu1 O1W H1W 127.1 . .
Eu1 O1W H2W 115.8 . .
H1W O1W H2W 102.2 . .
H3W O2W H4W 109.2 . .
H5W O3W H6W 116.8 . .

loop_
_geom_bond_atom_site_label_1
_geom_bond_atom_site_label_2
_geom_bond_distance
_geom_bond_site_symmetry_2
C1 O1 1.243(5) .
C1 O2 1.257(4) .
C1 C2 1.507(4) .
C1 Eu1 3.263(4) 2
C2 N1 1.327(4) .
C2 C3 1.382(4) .
C3 C2 1.382(4) 17
C3 H3 0.9300 .
C4 O3 1.254(7) .
C4 N1 1.380(4) 17
C4 N1 1.380(4) .
Eu1 O2 2.351(3) 11
Eu1 O2 2.351(3) 3
Eu1 O1 2.370(2) .
Eu1 O1 2.370(2) 12
Eu1 O1W 2.384(2) .
Eu1 O1W 2.384(2) 12
Eu1 N1 2.673(2) 11
Eu1 N1 2.673(2) 3
Eu1 C1 3.263(4) 11
Eu1 C1 3.263(4) 3
N1 Eu1 2.673(2) 2
O2 Eu1 2.351(3) 2
O1W H1W 0.8355 .
O1W H2W 0.8288 .
O2W H3W 0.8546 .
O2W H4W 0.8222 .
O3W H5W 0.8583 .
O3W H6W 0.8571 .
